data_4030526
loop_
_publ_author_name
'Harrison, W. T. A.'
'Gier, T. E.'
'Stucky, G. D.'

_publ_section_title
;
 Two new titanium diarsenates : alpha-TiAs2O7 and beta-TiAs2O7
;
_journal_name_full 'European Journal of Solid State and Inorganic Chemistry'
_journal_page_first 761
_journal_page_last 771
_journal_volume 30
_journal_year 1993
_chemical_formula_sum 'As2 O7 Ti'
_chemical_formula_weight 309.71
_space_group_IT_number 14
_symmetry_cell_setting monoclinic
_symmetry_Int_Tables_number 14
_symmetry_space_group_name_Hall '-P 2yn'
_symmetry_space_group_name_H-M 'P 1 21/n 1'
_cell_angle_alpha 90
_cell_angle_beta 91.313(4)
_cell_angle_gamma 90
_cell_formula_units_Z 4
_cell_length_a 5.0992(8)
_cell_length_b 12.879(3)
_cell_length_c 8.219(3)
_cell_volume 539.6(2)
_diffrn_ambient_temperature 298
_diffrn_radiation_probe x-ray
_diffrn_radiation_type MoK\a
_diffrn_radiation_wavelength 0.71073
_exptl_absorpt_coefficient_mu 13.7
_exptl_crystal_density_diffrn 3.82
_exptl_crystal_F_000 576
_refine_ls_number_parameters 92
_refine_ls_number_reflns 1712
_refine_ls_R_factor_gt 0.0647
_refine_ls_wR_factor_gt 0.0714
_cod_data_source_file EJSSIC-1993-30-761-771-1.cif
_cod_data_source_block TiAs2O7-alpha
_cod_original_sg_symbol_H-M 'P 21/n'
_cod_database_code 4030526

loop_
_symmetry_equiv_pos_site_id
_symmetry_equiv_pos_as_xyz
1 x,y,z
2 1/2-x,1/2+y,1/2-z
3 -x,-y,-z
4 1/2+x,1/2-y,1/2+z

loop_
_atom_site_label
_atom_site_type_symbol
_atom_site_thermal_displace_type
_atom_site_fract_x
_atom_site_fract_y
_atom_site_fract_z
_atom_site_occupancy
_atom_site_U_iso_or_equiv
As1 As Uiso 0.20440(10) 0.18862(4) 0.44008(6) 1.000 0.0096
As2 As Uiso -0.18690(10) 0.48443(4) 0.69056(6) 1.000 0.0095
Ti Ti Uiso -0.2963(2) 0.34590(7) 0.34670(10) 1.000 0.0100
O1 O Uiso 0.0029(8) 0.2569(3) 0.3210(5) 1.000 0.0134
O2 O Uiso -0.4105(8) 0.3206(3) 0.1273(5) 1.000 0.0131
O3 O Uiso -0.1612(9) 0.3835(3) 0.5648(5) 1.000 0.0151
O4 O Uiso -0.6049(8) 0.4271(3) 0.3811(5) 1.000 0.0139
O5 O Uiso -0.4834(8) 0.2246(3) 0.4276(5) 1.000 0.0155
O6 O Uiso -0.1047(9) 0.4654(3) 0.2580(5) 1.000 0.0159
O7 O Uiso 0.1840(8) 0.0612(3) 0.3694(5) 1.000 0.0141

loop_
_atom_type_symbol
_atom_type_description
_atom_type_scat_dispersion_real
_atom_type_scat_dispersion_imag
_atom_type_scat_source
As As 0.0499 2.0058 ' International Tables Vol C Tables 4.2.6.8 and 6.1.1.4'
O O 0.0106 0.0060 ' International Tables Vol C Tables 4.2.6.8 and 6.1.1.4'
Ti Ti 0.2776 0.4457 ' International Tables Vol C Tables 4.2.6.8 and 6.1.1.4'

loop_
_geom_angle_atom_site_label_1
_geom_angle_atom_site_label_2
_geom_angle_atom_site_label_3
_geom_angle
_geom_angle_site_symmetry_1
_geom_angle_site_symmetry_3
_geom_angle_publ_flag
O1 As1 O7 105.76(19) . . yes
O1 As1 O5 113.4(2) . 1_655 yes
O1 As1 O2 111.0(2) . 4_555 yes
O5 As1 O7 106.95(19) 1_655 . yes
O2 As1 O7 102.80(19) 4_555 . yes
O2 As1 O5 115.8(2) 4_555 1_655 yes
O3 As2 O4 112.0(2) . 3_466 yes
O3 As2 O6 112.2(2) . 3_566 yes
O3 As2 O7 107.41(19) . 4_455 yes
O4 As2 O6 112.6(2) 3_466 3_566 yes
O4 As2 O7 106.4(2) 3_466 4_455 yes
O6 As2 O7 105.7(2) 3_566 4_455 yes
O1 Ti O2 91.15(18) . . yes
O1 Ti O3 89.12(18) . . yes
O1 Ti O4 176.04(18) . . yes
O1 Ti O5 87.46(17) . . yes
O1 Ti O6 91.35(18) . . yes
O2 Ti O3 174.59(18) . . yes
O2 Ti O4 89.93(18) . . yes
O2 Ti O5 92.53(17) . . yes
O2 Ti O6 85.82(17) . . yes
O3 Ti O4 90.16(18) . . yes
O3 Ti O5 92.88(17) . . yes
O3 Ti O6 88.78(17) . . yes
O4 Ti O5 88.69(17) . . yes
O4 Ti O6 92.53(18) . . yes
O5 Ti O6 177.94(17) . . yes
As1 O1 Ti 137.3(2) . . yes
As1 O2 Ti 141.2(3) 4_454 . yes
As2 O3 Ti 136.6(2) . . yes
As2 O4 Ti 147.7(3) 3_466 . yes
As1 O5 Ti 136.0(2) 1_455 . yes
As2 O6 Ti 131.0(2) 3_566 . yes
As1 O7 As2 125.7(2) . 4_554 yes

loop_
_geom_bond_atom_site_label_1
_geom_bond_atom_site_label_2
_geom_bond_distance
_geom_bond_site_symmetry_2
_geom_bond_publ_flag
As1 O1 1.656(4) . yes
As1 O7 1.743(4) . yes
As1 O5 1.664(4) 1_655 yes
As1 O2 1.663(4) 4_555 yes
As2 O3 1.668(4) . yes
As2 O4 1.656(4) 3_466 yes
As2 O6 1.667(5) 3_566 yes
As2 O7 1.727(4) 4_455 yes
Ti O1 1.924(4) . yes
Ti O2 1.910(4) . yes
Ti O3 1.966(4) . yes
Ti O4 1.916(4) . yes
Ti O5 1.955(4) . yes
Ti O6 1.972(4) . yes

loop_
_geom_torsion_atom_site_label_1
_geom_torsion_atom_site_label_2
_geom_torsion_atom_site_label_3
_geom_torsion_atom_site_label_4
_geom_torsion
_geom_torsion_site_symmetry_1
_geom_torsion_site_symmetry_3
_geom_torsion_site_symmetry_4
_geom_torsion_publ_flag
O7 As1 O1 Ti 123.1(3) . . . no
O5 As1 O1 Ti -120.0(3) 1_655 . . no
O2 As1 O1 Ti 12.3(4) 4_555 . . no
O1 As1 O7 As2 72.4(3) . . 4_554 no
O5 As1 O7 As2 -48.8(3) 1_655 . 4_554 no
O2 As1 O7 As2 -171.2(3) 4_555 . 4_554 no
O1 As1 O5 Ti 17.0(4) . 1_655 1_655 no
O7 As1 O5 Ti 133.2(3) . 1_655 1_655 no
O1 As1 O2 Ti -157.7(3) . 4_555 4_555 no
O7 As1 O2 Ti 89.6(4) . 4_555 4_555 no
O4 As2 O3 Ti 5.0(4) 3_466 . . no
O6 As2 O3 Ti -122.8(4) 3_566 . . no
O7 As2 O3 Ti 121.5(4) 4_455 . . no
O3 As2 O4 Ti 123.9(4) . 3_466 3_466 no
O3 As2 O6 Ti 97.0(3) . 3_566 3_566 no
O3 As2 O7 As1 24.3(3) . 4_455 4_455 no
O2 Ti O1 As1 -157.0(3) . . . no
O3 Ti O1 As1 28.4(4) . . . no
O5 Ti O1 As1 -64.5(4) . . . no
O6 Ti O1 As1 117.2(4) . . . no
O1 Ti O2 As1 -43.2(4) . . 4_454 no
O4 Ti O2 As1 140.6(4) . . 4_454 no
O5 Ti O2 As1 -130.7(4) . . 4_454 no
O6 Ti O2 As1 48.1(4) . . 4_454 no
O1 Ti O3 As2 153.9(4) . . . no
O4 Ti O3 As2 -30.0(4) . . . no
O5 Ti O3 As2 -118.7(4) . . . no
O6 Ti O3 As2 62.5(4) . . . no
O2 Ti O4 As2 -42.2(5) . . 3_466 no
O3 Ti O4 As2 132.4(5) . . 3_466 no
O5 Ti O4 As2 -134.7(5) . . 3_466 no
O6 Ti O4 As2 43.6(5) . . 3_466 no
O1 Ti O5 As1 -156.1(4) . . 1_455 no
O2 Ti O5 As1 -65.1(4) . . 1_455 no
O3 Ti O5 As1 114.9(3) . . 1_455 no
O4 Ti O5 As1 24.8(3) . . 1_455 no
O1 Ti O6 As2 -52.3(3) . . 3_566 no
O2 Ti O6 As2 -143.4(3) . . 3_566 no
O3 Ti O6 As2 36.8(3) . . 3_566 no
O4 Ti O6 As2 126.9(3) . . 3_566 no
